data_7013979
loop_
_publ_author_name
'Ghedini, Mauro'
'Aiello, Iolinda'
'Crispini, Alessandra'
'La Deda, Massimo'

_publ_section_title
;
 Synthesis and solid state characterisation of mononuclear
 2-benzoylpyridine N-methyl-N-phenylhydrazone palladium(II) complexes.
;
_journal_issue 9
_journal_name_full 'Dalton transactions (Cambridge, England : 2003)'
_journal_page_first 1386
_journal_page_last 1392
_journal_paper_doi 10.1039/b316843c
_journal_year 2004
_chemical_formula_sum 'C20 H17 Br Cl3 N3 Pd'
_chemical_formula_weight 592.03
_chemical_name_systematic
;
2-benzoylpyridine-N-methyl-N-phenylhydrazonepalladium(II) bromide
;
_space_group_IT_number 14
_symmetry_cell_setting monoclinic
_symmetry_space_group_name_Hall '-P 2ybc'
_symmetry_space_group_name_H-M 'P 1 21/c 1'
_atom_sites_solution_hydrogens geom
_atom_sites_solution_primary Patterson
_atom_sites_solution_secondary difmap
_audit_creation_method SHELXL-97
_cell_angle_alpha 90.00
_cell_angle_beta 103.70(2)
_cell_angle_gamma 90.00
_cell_formula_units_Z 4
_cell_length_a 11.0570(21)
_cell_length_b 9.0279(22)
_cell_length_c 21.7588(61)
_cell_measurement_reflns_used 20
_cell_measurement_temperature 298
_cell_measurement_theta_max 13.9
_cell_measurement_theta_min 7.6
_cell_volume 2110.2(9)
_computing_structure_refinement 'SHELXL-97 (Sheldrick, 1997)'
_computing_structure_solution 'SHELXS-97 (Sheldrick, 1990)'
_diffrn_ambient_temperature 298
_diffrn_measured_fraction_theta_full 0.999
_diffrn_measured_fraction_theta_max 0.999
_diffrn_radiation_monochromator graphite
_diffrn_radiation_source 'fine-focus sealed tube'
_diffrn_radiation_type MoK\a
_diffrn_radiation_wavelength 0.71073
_diffrn_reflns_av_R_equivalents 0.0696
_diffrn_reflns_av_sigmaI/netI 0.0556
_diffrn_reflns_limit_h_max 13
_diffrn_reflns_limit_h_min 0
_diffrn_reflns_limit_k_max 11
_diffrn_reflns_limit_k_min 0
_diffrn_reflns_limit_l_max 26
_diffrn_reflns_limit_l_min -26
_diffrn_reflns_number 4394
_diffrn_reflns_theta_full 26.06
_diffrn_reflns_theta_max 26.06
_diffrn_reflns_theta_min 1.90
_exptl_absorpt_coefficient_mu 3.164
_exptl_absorpt_correction_T_max 0.132
_exptl_absorpt_correction_T_min 0.056
_exptl_absorpt_correction_type empirical
_exptl_crystal_colour 'dark orange'
_exptl_crystal_density_diffrn 1.864
_exptl_crystal_density_method 'not measured'
_exptl_crystal_description prismatic
_exptl_crystal_F_000 1160
_exptl_crystal_size_max 0.51
_exptl_crystal_size_mid 0.32
_exptl_crystal_size_min 0.18
_refine_diff_density_max 1.222
_refine_diff_density_min -1.239
_refine_diff_density_rms 0.163
_refine_ls_extinction_method none
_refine_ls_goodness_of_fit_ref 0.936
_refine_ls_hydrogen_treatment mixed
_refine_ls_matrix_type full
_refine_ls_number_parameters 253
_refine_ls_number_reflns 4169
_refine_ls_number_restraints 0
_refine_ls_restrained_S_all 0.936
_refine_ls_R_factor_all 0.0813
_refine_ls_R_factor_gt 0.0559
_refine_ls_shift/su_max 0.000
_refine_ls_shift/su_mean 0.000
_refine_ls_structure_factor_coef Fsqd
_refine_ls_weighting_details 'calc w==1/[\s^2^(Fo^2^)+(0.0963P)^2^+0.0000P] where P==(Fo^2^+2Fc^2^)/3'
_refine_ls_weighting_scheme calc
_refine_ls_wR_factor_gt 0.1340
_refine_ls_wR_factor_ref 0.1457
_reflns_number_gt 2892
_reflns_number_total 4169
_reflns_threshold_expression >2sigma(I)
_cod_data_source_file b316843c.txt
_cod_data_source_block (3)
_cod_depositor_comments
;
The following automatic conversions were performed:
'_symmetry_cell_setting' value 'Monoclinic' changed to 'monoclinic'
according to '/home/saulius/struct/CIF-dictionaries/cif_core.dic'
dictionary named 'cif_core.dic' version 2.4.1 from 2010-06-29.

Automatic conversion script
Id: cif_fix_enum 1527 2010-12-29 10:47:43Z saulius 
;
_cod_original_sg_symbol_H-M 'P2(1)/c  '
_cod_database_code 7013979

loop_
_symmetry_equiv_pos_as_xyz
'x, y, z'
'-x, y+1/2, -z+1/2'
'-x, -y, -z'
'x, -y-1/2, z-1/2'

loop_
_atom_site_label
_atom_site_type_symbol
_atom_site_fract_x
_atom_site_fract_y
_atom_site_fract_z
_atom_site_U_iso_or_equiv
_atom_site_adp_type
_atom_site_occupancy
_atom_site_symmetry_multiplicity
_atom_site_calc_flag
_atom_site_refinement_flags
_atom_site_disorder_assembly
_atom_site_disorder_group
Pd1 Pd 0.62870(4) 0.40894(5) 0.06820(2) 0.03489(17) Uani 1 1 d . . .
Br2 Br 0.55720(7) 0.18742(8) 0.11051(4) 0.0538(2) Uani 1 1 d . . .
Cl1 Cl 1.0017(3) 0.9986(3) 0.32635(15) 0.0948(9) Uani 1 1 d . . .
Cl2 Cl 0.8496(2) 1.1645(3) 0.22312(12) 0.0801(7) Uani 1 1 d . . .
Cl3 Cl 0.9832(2) 1.3143(2) 0.33426(12) 0.0735(6) Uani 1 1 d . . .
N1 N 0.7149(5) 0.7058(6) 0.0729(3) 0.0397(12) Uani 1 1 d . . .
N2 N 0.6982(5) 0.5831(5) 0.0347(2) 0.0363(11) Uani 1 1 d . . .
N3 N 0.6450(5) 0.3267(6) -0.0205(3) 0.0396(13) Uani 1 1 d . . .
C1 C 0.6789(6) 0.6806(7) 0.1304(3) 0.0376(14) Uani 1 1 d . . .
C2 C 0.6322(6) 0.5407(8) 0.1391(3) 0.0438(16) Uani 1 1 d . . .
C3 C 0.5983(7) 0.5176(9) 0.1964(3) 0.0523(18) Uani 1 1 d . . .
H3A H 0.5701 0.4247 0.2050 0.063 Uiso 1 1 calc R . .
C4 C 0.6059(8) 0.6310(10) 0.2410(4) 0.060(2) Uani 1 1 d . . .
H4A H 0.5787 0.6147 0.2777 0.072 Uiso 1 1 calc R . .
C5 C 0.6531(8) 0.7647(10) 0.2305(3) 0.059(2) Uani 1 1 d . . .
H5A H 0.6591 0.8395 0.2605 0.071 Uiso 1 1 calc R . .
C6 C 0.6927(7) 0.7913(8) 0.1756(4) 0.0535(19) Uani 1 1 d . . .
H6A H 0.7277 0.8819 0.1692 0.064 Uiso 1 1 calc R . .
C7 C 0.7359(6) 0.5700(7) -0.0173(3) 0.0356(14) Uani 1 1 d . . .
C8 C 0.6992(6) 0.4292(7) -0.0508(3) 0.0389(14) Uani 1 1 d . . .
C9 C 0.7185(7) 0.3992(7) -0.1103(4) 0.0472(16) Uani 1 1 d . . .
H9A H 0.7566 0.4685 -0.1312 0.057 Uiso 1 1 calc R . .
C10 C 0.6797(7) 0.2635(8) -0.1381(4) 0.0548(19) Uani 1 1 d . . .
H10A H 0.6907 0.2415 -0.1782 0.066 Uiso 1 1 calc R . .
C11 C 0.6259(7) 0.1635(8) -0.1068(4) 0.0543(19) Uani 1 1 d . . .
H11A H 0.6010 0.0717 -0.1248 0.065 Uiso 1 1 calc R . .
C12 C 0.6087(7) 0.1979(7) -0.0493(4) 0.0455(17) Uani 1 1 d . . .
H12A H 0.5698 0.1289 -0.0287 0.055 Uiso 1 1 calc R . .
C13 C 0.8210(6) 0.6716(7) -0.0398(3) 0.0363(14) Uani 1 1 d . . .
C14 C 0.9407(6) 0.6861(8) -0.0032(4) 0.0478(17) Uani 1 1 d . . .
H14A H 0.9648 0.6363 0.0351 0.057 Uiso 1 1 calc R . .
C15 C 1.0249(7) 0.7757(9) -0.0242(4) 0.062(2) Uani 1 1 d . . .
H15A H 1.1056 0.7858 0.0004 0.074 Uiso 1 1 calc R . .
C16 C 0.9900(8) 0.8495(9) -0.0809(4) 0.061(2) Uani 1 1 d . . .
H16A H 1.0472 0.9081 -0.0951 0.073 Uiso 1 1 calc R . .
C17 C 0.8709(7) 0.8361(9) -0.1162(4) 0.0549(19) Uani 1 1 d . . .
H17A H 0.8468 0.8871 -0.1543 0.066 Uiso 1 1 calc R . .
C18 C 0.7866(7) 0.7489(8) -0.0964(3) 0.0462(16) Uani 1 1 d . . .
H18A H 0.7056 0.7412 -0.1209 0.055 Uiso 1 1 calc R . .
C19 C 0.7178(7) 0.8525(7) 0.0462(3) 0.0441(16) Uani 1 1 d . . .
H19A H 0.7445 0.8455 0.0074 0.066 Uiso 1 1 calc R . .
H19B H 0.7747 0.9139 0.0755 0.066 Uiso 1 1 calc R . .
H19C H 0.6360 0.8952 0.0379 0.066 Uiso 1 1 calc R . .
C1S C 0.9860(8) 1.1661(9) 0.2823(4) 0.062(2) Uani 1 1 d . . .
H1SA H 1.0573 1.1775 0.2633 0.075 Uiso 1 1 calc R . .

loop_
_atom_site_aniso_label
_atom_site_aniso_U_11
_atom_site_aniso_U_22
_atom_site_aniso_U_33
_atom_site_aniso_U_23
_atom_site_aniso_U_13
_atom_site_aniso_U_12
Pd1 0.0339(3) 0.0370(3) 0.0341(3) -0.0001(2) 0.00875(19) -0.0025(2)
Br2 0.0598(5) 0.0479(4) 0.0571(5) 0.0053(3) 0.0209(4) -0.0094(3)
Cl1 0.114(2) 0.0690(15) 0.098(2) -0.0038(14) 0.0189(17) 0.0175(14)
Cl2 0.0820(16) 0.0853(15) 0.0658(15) -0.0166(12) 0.0029(12) -0.0164(13)
Cl3 0.0742(15) 0.0680(13) 0.0740(15) -0.0211(11) 0.0091(12) -0.0072(11)
N1 0.046(3) 0.037(3) 0.036(3) -0.003(2) 0.009(2) -0.003(2)
N2 0.044(3) 0.032(3) 0.034(3) 0.000(2) 0.013(2) 0.006(2)
N3 0.040(3) 0.038(3) 0.042(3) -0.004(2) 0.014(3) -0.004(2)
C1 0.042(4) 0.045(4) 0.025(3) -0.001(3) 0.005(3) 0.002(3)
C2 0.029(3) 0.056(4) 0.046(4) 0.005(3) 0.008(3) 0.003(3)
C3 0.061(5) 0.061(4) 0.036(4) 0.004(3) 0.012(3) -0.002(4)
C4 0.072(5) 0.078(6) 0.031(4) 0.002(4) 0.014(4) 0.000(4)
C5 0.076(6) 0.068(5) 0.029(4) -0.011(4) 0.005(4) 0.001(4)
C6 0.060(5) 0.049(4) 0.048(5) -0.007(4) 0.007(4) -0.001(4)
C7 0.041(3) 0.037(3) 0.027(3) 0.000(3) 0.004(3) -0.005(3)
C8 0.034(3) 0.040(3) 0.043(4) -0.005(3) 0.010(3) 0.000(3)
C9 0.053(4) 0.042(4) 0.050(4) -0.003(3) 0.019(3) -0.003(3)
C10 0.061(5) 0.057(4) 0.049(4) -0.022(4) 0.019(4) -0.006(4)
C11 0.054(4) 0.048(4) 0.061(5) -0.020(4) 0.015(4) -0.015(3)
C12 0.048(4) 0.038(3) 0.054(4) -0.010(3) 0.019(3) -0.009(3)
C13 0.041(3) 0.038(3) 0.028(3) -0.004(3) 0.004(3) -0.006(3)
C14 0.046(4) 0.047(4) 0.047(4) 0.008(3) 0.005(3) 0.001(3)
C15 0.042(4) 0.060(5) 0.081(6) 0.013(5) 0.010(4) -0.004(4)
C16 0.054(5) 0.056(4) 0.077(6) 0.008(4) 0.024(4) -0.018(4)
C17 0.061(5) 0.059(4) 0.045(4) 0.009(4) 0.012(4) -0.013(4)
C18 0.047(4) 0.050(4) 0.040(4) 0.004(3) 0.009(3) -0.007(3)
C19 0.047(4) 0.041(3) 0.045(4) -0.002(3) 0.012(3) -0.004(3)
C1S 0.053(5) 0.073(5) 0.059(5) -0.018(4) 0.011(4) -0.007(4)

loop_
_atom_type_symbol
_atom_type_description
_atom_type_scat_dispersion_real
_atom_type_scat_dispersion_imag
_atom_type_scat_source
C C 0.0033 0.0016 'International Tables Vol C Tables 4.2.6.8 and 6.1.1.4'
H H 0.0000 0.0000 'International Tables Vol C Tables 4.2.6.8 and 6.1.1.4'
N N 0.0061 0.0033 'International Tables Vol C Tables 4.2.6.8 and 6.1.1.4'
Br Br -0.2901 2.4595 'International Tables Vol C Tables 4.2.6.8 and 6.1.1.4'
Pd Pd -0.9988 1.0072 'International Tables Vol C Tables 4.2.6.8 and 6.1.1.4'
Cl Cl 0.1484 0.1585 'International Tables Vol C Tables 4.2.6.8 and 6.1.1.4'

loop_
_geom_angle_atom_site_label_1
_geom_angle_atom_site_label_2
_geom_angle_atom_site_label_3
_geom_angle
_geom_angle_site_symmetry_1
_geom_angle_site_symmetry_3
_geom_angle_publ_flag
C2 Pd1 N3 161.9(3) . . ?
N2 Pd1 N3 79.5(2) . . ?
C2 Pd1 Br2 98.7(2) . . ?
N2 Pd1 Br2 176.08(15) . . ?
N3 Pd1 Br2 99.41(14) . . ?
N2 N1 C1 112.3(5) . . ?
N2 N1 C19 120.5(5) . . ?
C1 N1 C19 122.5(5) . . ?
C7 N2 N1 125.2(5) . . ?
C7 N2 Pd1 119.0(4) . . ?
N1 N2 Pd1 115.5(4) . . ?
C12 N3 C8 118.9(6) . . ?
C12 N3 Pd1 130.8(5) . . ?
C8 N3 Pd1 110.3(4) . . ?
C6 C1 C2 122.7(6) . . ?
C6 C1 N1 120.3(6) . . ?
C2 C1 N1 117.0(6) . . ?
C1 C2 C3 116.1(7) . . ?
C1 C2 Pd1 112.8(5) . . ?
C3 C2 Pd1 131.1(6) . . ?
C4 C3 C2 121.6(7) . . ?
C5 C4 C3 119.8(7) . . ?
C4 C5 C6 120.7(7) . . ?
C1 C6 C5 118.9(7) . . ?
N2 C7 C8 113.7(6) . . ?
N2 C7 C13 126.3(6) . . ?
C8 C7 C13 119.6(6) . . ?
N3 C8 C9 120.2(6) . . ?
N3 C8 C7 116.7(6) . . ?
C9 C8 C7 123.0(6) . . ?
C10 C9 C8 118.6(7) . . ?
C11 C10 C9 119.8(7) . . ?
C12 C11 C10 119.4(7) . . ?
N3 C12 C11 123.0(7) . . ?
C14 C13 C18 119.3(6) . . ?
C14 C13 C7 117.8(6) . . ?
C18 C13 C7 122.9(6) . . ?
C13 C14 C15 119.5(7) . . ?
C16 C15 C14 120.6(7) . . ?
C17 C16 C15 119.4(7) . . ?
C16 C17 C18 120.9(7) . . ?
C17 C18 C13 120.4(7) . . ?
Cl2 C1S Cl3 109.9(5) . . ?
Cl2 C1S Cl1 110.5(5) . . ?
Cl3 C1S Cl1 108.4(5) . . ?

loop_
_geom_bond_atom_site_label_1
_geom_bond_atom_site_label_2
_geom_bond_distance
_geom_bond_site_symmetry_2
_geom_bond_publ_flag
Pd1 C2 1.940(7) . ?
Pd1 N2 1.964(5) . ?
Pd1 N3 2.115(5) . ?
Pd1 Br2 2.4118(9) . ?
Cl1 C1S 1.776(10) . ?
Cl2 C1S 1.736(9) . ?
Cl3 C1S 1.756(8) . ?
N1 N2 1.371(7) . ?
N1 C1 1.419(8) . ?
N1 C19 1.450(8) . ?
N2 C7 1.300(8) . ?
N3 C12 1.337(8) . ?
N3 C8 1.356(8) . ?
C1 C6 1.384(9) . ?
C1 C2 1.394(9) . ?
C2 C3 1.401(10) . ?
C3 C4 1.399(11) . ?
C4 C5 1.355(12) . ?
C5 C6 1.388(10) . ?
C7 C8 1.474(9) . ?
C7 C13 1.479(9) . ?
C8 C9 1.389(10) . ?
C9 C10 1.388(10) . ?
C10 C11 1.351(11) . ?
C11 C12 1.345(10) . ?
C13 C14 1.379(9) . ?
C13 C18 1.387(9) . ?
C14 C15 1.389(10) . ?
C15 C16 1.376(12) . ?
C16 C17 1.364(11) . ?
C17 C18 1.367(10) . ?

loop_
_geom_torsion_atom_site_label_1
_geom_torsion_atom_site_label_2
_geom_torsion_atom_site_label_3
_geom_torsion_atom_site_label_4
_geom_torsion
_geom_torsion_site_symmetry_1
_geom_torsion_site_symmetry_2
_geom_torsion_site_symmetry_3
_geom_torsion_site_symmetry_4
_geom_torsion_publ_flag
C1 N1 N2 C7 -172.1(6) . . . . ?
C19 N1 N2 C7 31.5(9) . . . . ?
C1 N1 N2 Pd1 0.7(6) . . . . ?
C19 N1 N2 Pd1 -155.8(5) . . . . ?
C2 Pd1 N2 C7 172.9(5) . . . . ?
N3 Pd1 N2 C7 -8.2(5) . . . . ?
Br2 Pd1 N2 C7 66(2) . . . . ?
C2 Pd1 N2 N1 -0.3(4) . . . . ?
N3 Pd1 N2 N1 178.6(5) . . . . ?
Br2 Pd1 N2 N1 -108(2) . . . . ?
C2 Pd1 N3 C12 -171.2(7) . . . . ?
N2 Pd1 N3 C12 -174.6(6) . . . . ?
Br2 Pd1 N3 C12 9.2(6) . . . . ?
C2 Pd1 N3 C8 7.0(10) . . . . ?
N2 Pd1 N3 C8 3.5(4) . . . . ?
Br2 Pd1 N3 C8 -172.7(4) . . . . ?
N2 N1 C1 C6 178.2(6) . . . . ?
C19 N1 C1 C6 -25.9(10) . . . . ?
N2 N1 C1 C2 -0.8(8) . . . . ?
C19 N1 C1 C2 155.1(6) . . . . ?
C6 C1 C2 C3 0.5(10) . . . . ?
N1 C1 C2 C3 179.4(6) . . . . ?
C6 C1 C2 Pd1 -178.4(6) . . . . ?
N1 C1 C2 Pd1 0.5(7) . . . . ?
N2 Pd1 C2 C1 -0.1(5) . . . . ?
N3 Pd1 C2 C1 -3.5(11) . . . . ?
Br2 Pd1 C2 C1 176.1(4) . . . . ?
N2 Pd1 C2 C3 -178.8(7) . . . . ?
N3 Pd1 C2 C3 177.8(6) . . . . ?
Br2 Pd1 C2 C3 -2.6(7) . . . . ?
C1 C2 C3 C4 2.8(11) . . . . ?
Pd1 C2 C3 C4 -178.5(6) . . . . ?
C2 C3 C4 C5 -3.5(12) . . . . ?
C3 C4 C5 C6 0.8(13) . . . . ?
C2 C1 C6 C5 -3.0(11) . . . . ?
N1 C1 C6 C5 178.1(7) . . . . ?
C4 C5 C6 C1 2.3(12) . . . . ?
N1 N2 C7 C8 -176.7(5) . . . . ?
Pd1 N2 C7 C8 10.7(7) . . . . ?
N1 N2 C7 C13 11.1(10) . . . . ?
Pd1 N2 C7 C13 -161.5(5) . . . . ?
C12 N3 C8 C9 -1.1(10) . . . . ?
Pd1 N3 C8 C9 -179.5(5) . . . . ?
C12 N3 C8 C7 179.2(6) . . . . ?
Pd1 N3 C8 C7 0.8(7) . . . . ?
N2 C7 C8 N3 -7.2(8) . . . . ?
C13 C7 C8 N3 165.6(6) . . . . ?
N2 C7 C8 C9 173.1(6) . . . . ?
C13 C7 C8 C9 -14.1(10) . . . . ?
N3 C8 C9 C10 0.8(10) . . . . ?
C7 C8 C9 C10 -179.5(7) . . . . ?
C8 C9 C10 C11 -0.8(12) . . . . ?
C9 C10 C11 C12 1.1(12) . . . . ?
C8 N3 C12 C11 1.5(11) . . . . ?
Pd1 N3 C12 C11 179.5(6) . . . . ?
C10 C11 C12 N3 -1.5(12) . . . . ?
N2 C7 C13 C14 62.8(9) . . . . ?
C8 C7 C13 C14 -109.0(7) . . . . ?
N2 C7 C13 C18 -119.0(7) . . . . ?
C8 C7 C13 C18 69.2(9) . . . . ?
C18 C13 C14 C15 -1.1(11) . . . . ?
C7 C13 C14 C15 177.3(7) . . . . ?
C13 C14 C15 C16 -0.1(12) . . . . ?
C14 C15 C16 C17 1.1(13) . . . . ?
C15 C16 C17 C18 -0.9(13) . . . . ?
C16 C17 C18 C13 -0.3(12) . . . . ?
C14 C13 C18 C17 1.2(11) . . . . ?
C7 C13 C18 C17 -177.0(7) . . . . ?
